data_4334601
loop_
_publ_author_name
'Frederick G. Baddour'
'Stephanie R. Fiedler'
'Matthew P. Shores'
'James A. Golen'
'Arnold L. Rheingold'
'Linda H. Doerrer'

_publ_section_title
;
 Heterobimetallic Lantern Complexes That Couple Antiferromagnetically
 through Noncovalent Pt...Pt Interactions
;
_journal_name_full 'Inorganic Chemistry'
_journal_page_first 4926
_journal_page_last 4933
_journal_paper_doi 10.1021/ic302531t
_journal_volume 52
_journal_year 2013
_chemical_formula_moiety 'C8 H14 O5 Pt S4 Zn, 2(H2 O)'
_chemical_formula_sum 'C8 H18 O7 Pt S4 Zn'
_chemical_formula_weight 614.92
_chemical_name_systematic
; 
 ? 
;
_space_group_IT_number 2
_symmetry_cell_setting triclinic
_symmetry_space_group_name_Hall '-P 1'
_symmetry_space_group_name_H-M 'P -1'
_atom_sites_solution_hydrogens geom
_atom_sites_solution_primary direct
_atom_sites_solution_secondary difmap
_audit_creation_method SHELXL-97
_cell_angle_alpha 66.929(2)
_cell_angle_beta 88.434(2)
_cell_angle_gamma 86.826(2)
_cell_formula_units_Z 4
_cell_length_a 8.3518(5)
_cell_length_b 14.0884(8)
_cell_length_c 16.1051(9)
_cell_measurement_reflns_used 9845
_cell_measurement_temperature 100(2)
_cell_measurement_theta_max 26.35
_cell_measurement_theta_min 2.44
_cell_volume 1740.71(18)
_computing_cell_refinement 'Bruker SAINT'
_computing_data_collection 'Bruker APEX2'
_computing_data_reduction 'Bruker SAINT'
_computing_molecular_graphics 'Bruker SHELXTL'
_computing_publication_material 'Bruker SHELXTL'
_computing_structure_refinement 'SHELXL-97 (Sheldrick, 2008)'
_computing_structure_solution 'SHELXS-97 (Sheldrick, 2008)'
_diffrn_ambient_temperature 100(2)
_diffrn_measured_fraction_theta_full 0.999
_diffrn_measured_fraction_theta_max 0.985
_diffrn_measurement_device_type 'Bruker CMOS detector'
_diffrn_measurement_method '\f and \w scans'
_diffrn_radiation_monochromator 'doubly curved mirror'
_diffrn_radiation_source 'fine-focus sealed tube'
_diffrn_radiation_type MoK\a
_diffrn_radiation_wavelength 0.71073
_diffrn_reflns_av_R_equivalents 0.0470
_diffrn_reflns_av_sigmaI/netI 0.0392
_diffrn_reflns_limit_h_max 10
_diffrn_reflns_limit_h_min -10
_diffrn_reflns_limit_k_max 17
_diffrn_reflns_limit_k_min -17
_diffrn_reflns_limit_l_max 19
_diffrn_reflns_limit_l_min -20
_diffrn_reflns_number 36873
_diffrn_reflns_theta_full 25.00
_diffrn_reflns_theta_max 26.37
_diffrn_reflns_theta_min 2.44
_exptl_absorpt_coefficient_mu 9.908
_exptl_absorpt_correction_T_max 0.9074
_exptl_absorpt_correction_T_min 0.6927
_exptl_absorpt_correction_type multi-scan
_exptl_absorpt_process_details sadabs
_exptl_crystal_colour colourless
_exptl_crystal_density_diffrn 2.346
_exptl_crystal_description PLATE
_exptl_crystal_F_000 1176
_exptl_crystal_size_max 0.04
_exptl_crystal_size_mid 0.02
_exptl_crystal_size_min 0.01
_refine_diff_density_max 3.107
_refine_diff_density_min -1.540
_refine_diff_density_rms 0.226
_refine_ls_extinction_method none
_refine_ls_goodness_of_fit_ref 1.077
_refine_ls_hydrogen_treatment mixed
_refine_ls_matrix_type full
_refine_ls_number_parameters 423
_refine_ls_number_reflns 7014
_refine_ls_number_restraints 18
_refine_ls_restrained_S_all 1.076
_refine_ls_R_factor_all 0.0491
_refine_ls_R_factor_gt 0.0334
_refine_ls_shift/su_max 0.003
_refine_ls_shift/su_mean 0.000
_refine_ls_structure_factor_coef Fsqd
_refine_ls_weighting_details 'calc w=1/[\s^2^(Fo^2^)+(0.0173P)^2^+15.3282P] where P=(Fo^2^+2Fc^2^)/3'
_refine_ls_weighting_scheme calc
_refine_ls_wR_factor_gt 0.0644
_refine_ls_wR_factor_ref 0.0710
_reflns_number_gt 5728
_reflns_number_total 7014
_reflns_threshold_expression >2sigma(I)
_cod_data_source_file ic302531t_si_002_3.cif
_cod_data_source_block lhd321_compound3_PtMSAcdimers
_cod_original_cell_volume 1740.71(17)
_cod_database_code 4334601

loop_
_symmetry_equiv_pos_as_xyz
'x, y, z'
'-x, -y, -z'

loop_
_atom_site_label
_atom_site_type_symbol
_atom_site_fract_x
_atom_site_fract_y
_atom_site_fract_z
_atom_site_U_iso_or_equiv
_atom_site_adp_type
_atom_site_occupancy
_atom_site_symmetry_multiplicity
_atom_site_calc_flag
_atom_site_refinement_flags
Pt1 Pt 0.66834(3) 0.396710(17) 0.826830(15) 0.01088(7) Uani 1 1 d .
Pt2 Pt 0.64632(3) 0.618725(17) 0.674993(15) 0.01075(7) Uani 1 1 d .
Zn1 Zn 0.68412(8) 0.20682(5) 0.95274(5) 0.01132(15) Uani 1 1 d .
Zn2 Zn 0.62894(8) 0.80485(5) 0.54588(5) 0.01068(15) Uani 1 1 d .
S1 S 0.4038(2) 0.41743(13) 0.86716(12) 0.0229(4) Uani 1 1 d .
S2 S 0.7498(2) 0.46071(13) 0.93071(12) 0.0241(4) Uani 1 1 d .
S3 S 0.9358(2) 0.37662(13) 0.79053(12) 0.0229(4) Uani 1 1 d .
S4 S 0.5868(2) 0.33223(13) 0.72287(11) 0.0224(4) Uani 1 1 d .
S5 S 0.90923(18) 0.64397(12) 0.70331(11) 0.0159(3) Uani 1 1 d .
S6 S 0.7417(2) 0.54803(12) 0.57406(11) 0.0172(3) Uani 1 1 d .
S7 S 0.38614(19) 0.59447(12) 0.64172(11) 0.0171(3) Uani 1 1 d .
S8 S 0.55508(19) 0.68944(12) 0.77665(10) 0.0156(3) Uani 1 1 d .
O1 O 0.4582(5) 0.2333(3) 0.9966(3) 0.0194(10) Uani 1 1 d .
O2 O 0.7885(6) 0.2645(3) 1.0350(3) 0.0268(12) Uani 1 1 d .
O2W O 0.7044(6) -0.0468(4) 0.9346(3) 0.0261(11) Uani 1 1 d D
H2WB H 0.666(9) -0.102(4) 0.936(5) 0.031 Uiso 1 1 d D
H2WA H 0.633(6) 0.002(4) 0.912(5) 0.031 Uiso 1 1 d D
O3 O 0.9012(6) 0.1826(4) 0.8985(4) 0.0308(12) Uani 1 1 d .
O3W O 0.2035(6) 0.9566(4) 0.4002(4) 0.0301(12) Uani 1 1 d D
H3WB H 0.285(6) 0.917(4) 0.426(5) 0.036 Uiso 1 1 d D
H3WA H 0.197(8) 1.005(4) 0.419(5) 0.036 Uiso 1 1 d D
O4 O 0.5776(6) 0.1552(3) 0.8628(3) 0.0220(11) Uani 1 1 d .
O4W O 0.9083(6) 0.9316(5) 0.3397(4) 0.0344(13) Uani 1 1 d D
H4WB H 0.911(8) 0.971(5) 0.2846(19) 0.041 Uiso 1 1 d D
H4WA H 0.998(5) 0.933(6) 0.363(4) 0.041 Uiso 1 1 d D
O5 O 0.8326(5) 0.8370(3) 0.5974(3) 0.0165(10) Uani 1 1 d .
O1W O 0.9709(8) 0.0351(6) 1.1500(5) 0.063(2) Uani 1 1 d D
H1WA H 1.044(9) 0.079(6) 1.133(7) 0.076 Uiso 1 1 d D
H1WB H 1.002(11) -0.011(6) 1.129(8) 0.076 Uiso 1 1 d D
O6 O 0.7622(5) 0.7432(3) 0.4657(3) 0.0168(10) Uani 1 1 d .
O7 O 0.4148(5) 0.7737(3) 0.5041(3) 0.0159(9) Uani 1 1 d .
O8 O 0.5013(5) 0.8614(3) 0.6326(3) 0.0163(10) Uani 1 1 d .
O9 O 0.7042(5) 0.0599(3) 1.0505(3) 0.0176(10) Uani 1 1 d D
H9A H 0.794(4) 0.054(5) 1.075(4) 0.021 Uiso 1 1 d D
H9B H 0.705(7) 0.019(4) 1.023(4) 0.021 Uiso 1 1 d D
O10 O 0.6442(5) 0.9458(4) 0.4426(3) 0.0223(11) Uani 1 1 d D
H10E H 0.596(7) 1.005(3) 0.416(4) 0.027 Uiso 1 1 d D
H10D H 0.725(6) 0.943(5) 0.410(4) 0.027 Uiso 1 1 d D
C1 C 0.3662(7) 0.3115(5) 0.9616(4) 0.0147(13) Uani 1 1 d .
C2 C 0.2058(8) 0.3134(5) 1.0059(4) 0.0189(14) Uani 1 1 d .
H2A H 0.1567 0.2470 1.0210 0.028 Uiso 1 1 calc R
H2B H 0.1360 0.3690 0.9643 0.028 Uiso 1 1 calc R
H2C H 0.2202 0.3255 1.0611 0.028 Uiso 1 1 calc R
C3 C 0.7995(7) 0.3552(5) 1.0256(4) 0.0155(14) Uani 1 1 d .
C4 C 0.8622(8) 0.3767(5) 1.1029(4) 0.0177(14) Uani 1 1 d .
H4A H 0.9355 0.3195 1.1390 0.027 Uiso 1 1 calc R
H4B H 0.7724 0.3839 1.1408 0.027 Uiso 1 1 calc R
H4C H 0.9197 0.4409 1.0792 0.027 Uiso 1 1 calc R
C5 C 0.9896(7) 0.2495(5) 0.8466(4) 0.0155(14) Uani 1 1 d .
C6 C 1.1562(8) 0.2148(5) 0.8310(4) 0.0174(14) Uani 1 1 d .
H6A H 1.2088 0.1769 0.8892 0.026 Uiso 1 1 calc R
H6B H 1.2173 0.2752 0.7957 0.026 Uiso 1 1 calc R
H6C H 1.1516 0.1697 0.7978 0.026 Uiso 1 1 calc R
C7 C 0.5576(7) 0.2046(5) 0.7800(4) 0.0140(13) Uani 1 1 d .
C8 C 0.5064(8) 0.1474(5) 0.7251(4) 0.0191(14) Uani 1 1 d .
H8A H 0.4208 0.1018 0.7571 0.029 Uiso 1 1 calc R
H8B H 0.5980 0.1061 0.7157 0.029 Uiso 1 1 calc R
H8C H 0.4667 0.1969 0.6666 0.029 Uiso 1 1 calc R
C9 C 0.9331(7) 0.7738(5) 0.6480(4) 0.0131(13) Uani 1 1 d .
C10 C 1.0890(8) 0.8128(5) 0.6630(5) 0.0228(15) Uani 1 1 d .
H10B H 1.1307 0.8607 0.6051 0.034 Uiso 1 1 calc R
H10C H 1.1666 0.7544 0.6897 0.034 Uiso 1 1 calc R
H10A H 1.0714 0.8487 0.7039 0.034 Uiso 1 1 calc R
C11 C 0.7846(7) 0.6500(5) 0.4776(4) 0.0138(13) Uani 1 1 d .
C12 C 0.8523(8) 0.6246(5) 0.4013(4) 0.0182(14) Uani 1 1 d .
H12A H 0.9242 0.6783 0.3649 0.027 Uiso 1 1 calc R
H12B H 0.7646 0.6211 0.3635 0.027 Uiso 1 1 calc R
H12C H 0.9122 0.5577 0.4255 0.027 Uiso 1 1 calc R
C13 C 0.3366(7) 0.6943(5) 0.5429(4) 0.0146(13) Uani 1 1 d .
C14 C 0.1839(8) 0.6854(5) 0.4999(4) 0.0197(15) Uani 1 1 d .
H14A H 0.1229 0.7519 0.4786 0.030 Uiso 1 1 calc R
H14B H 0.1197 0.6325 0.5444 0.030 Uiso 1 1 calc R
H14C H 0.2095 0.6658 0.4488 0.030 Uiso 1 1 calc R
C15 C 0.4949(7) 0.8140(5) 0.7175(4) 0.0150(13) Uani 1 1 d .
C16 C 0.4341(8) 0.8728(5) 0.7730(4) 0.0185(14) Uani 1 1 d .
H16A H 0.5076 0.9271 0.7667 0.028 Uiso 1 1 calc R
H16B H 0.4276 0.8256 0.8365 0.028 Uiso 1 1 calc R
H16C H 0.3274 0.9042 0.7519 0.028 Uiso 1 1 calc R

loop_
_atom_site_aniso_label
_atom_site_aniso_U_11
_atom_site_aniso_U_22
_atom_site_aniso_U_33
_atom_site_aniso_U_23
_atom_site_aniso_U_13
_atom_site_aniso_U_12
Pt1 0.01261(13) 0.00953(13) 0.00983(12) -0.00313(10) -0.00138(9) 0.00057(9)
Pt2 0.01222(12) 0.00954(13) 0.00955(12) -0.00277(10) -0.00125(9) 0.00053(9)
Zn1 0.0117(3) 0.0103(4) 0.0116(3) -0.0040(3) -0.0012(3) 0.0007(3)
Zn2 0.0109(3) 0.0106(4) 0.0101(3) -0.0036(3) -0.0014(3) 0.0006(3)
S1 0.0180(8) 0.0153(9) 0.0251(9) 0.0021(7) 0.0052(7) 0.0051(6)
S2 0.0423(11) 0.0131(8) 0.0171(9) -0.0056(7) -0.0114(8) 0.0009(7)
S3 0.0171(8) 0.0170(9) 0.0240(9) 0.0026(7) 0.0046(7) 0.0039(6)
S4 0.0409(11) 0.0134(8) 0.0115(8) -0.0026(7) -0.0079(7) -0.0041(7)
S5 0.0155(8) 0.0119(8) 0.0169(8) -0.0017(7) -0.0030(6) -0.0008(6)
S6 0.0258(9) 0.0115(8) 0.0134(8) -0.0043(7) 0.0037(6) -0.0004(6)
S7 0.0155(8) 0.0137(8) 0.0188(8) -0.0021(7) -0.0039(6) -0.0029(6)
S8 0.0233(8) 0.0114(8) 0.0104(7) -0.0031(6) 0.0013(6) 0.0031(6)
O1 0.019(2) 0.015(2) 0.018(2) 0.000(2) -0.0006(19) 0.0082(19)
O2 0.046(3) 0.011(3) 0.020(3) -0.001(2) -0.015(2) -0.008(2)
O2W 0.033(3) 0.011(3) 0.029(3) -0.003(2) -0.007(2) 0.004(2)
O3 0.020(3) 0.018(3) 0.039(3) 0.004(2) 0.010(2) 0.004(2)
O3W 0.025(3) 0.026(3) 0.044(3) -0.019(3) -0.018(2) 0.008(2)
O4 0.035(3) 0.018(2) 0.013(2) -0.005(2) -0.008(2) 0.001(2)
O4W 0.020(3) 0.055(4) 0.040(3) -0.030(3) 0.003(2) -0.004(2)
O5 0.019(2) 0.012(2) 0.016(2) -0.0036(19) -0.0043(18) -0.0004(18)
O1W 0.042(4) 0.088(6) 0.039(4) -0.001(4) -0.014(3) -0.023(4)
O6 0.019(2) 0.013(2) 0.014(2) -0.0016(19) 0.0004(18) 0.0023(18)
O7 0.017(2) 0.017(2) 0.013(2) -0.0051(19) -0.0019(18) -0.0033(18)
O8 0.017(2) 0.016(2) 0.012(2) -0.0006(19) 0.0009(17) 0.0008(18)
O9 0.021(2) 0.015(2) 0.015(2) -0.004(2) -0.0039(19) 0.0011(19)
O10 0.018(2) 0.017(3) 0.022(3) 0.003(2) 0.0024(19) 0.0022(19)
C1 0.018(3) 0.016(3) 0.014(3) -0.009(3) 0.000(3) -0.006(3)
C2 0.020(3) 0.018(4) 0.020(3) -0.009(3) -0.001(3) 0.002(3)
C3 0.012(3) 0.023(4) 0.013(3) -0.008(3) 0.003(2) 0.001(3)
C4 0.022(3) 0.016(3) 0.017(3) -0.007(3) -0.002(3) -0.004(3)
C5 0.015(3) 0.021(4) 0.013(3) -0.010(3) -0.007(3) 0.009(3)
C6 0.020(3) 0.013(3) 0.016(3) -0.003(3) -0.005(3) 0.006(3)
C7 0.016(3) 0.015(3) 0.009(3) -0.002(3) 0.000(2) 0.000(2)
C8 0.025(4) 0.018(4) 0.016(3) -0.008(3) -0.001(3) -0.003(3)
C9 0.016(3) 0.016(3) 0.008(3) -0.006(3) -0.002(2) 0.004(3)
C10 0.019(4) 0.021(4) 0.025(4) -0.004(3) -0.003(3) -0.005(3)
C11 0.013(3) 0.019(4) 0.008(3) -0.005(3) -0.002(2) -0.001(2)
C12 0.025(4) 0.015(3) 0.011(3) -0.002(3) 0.000(3) 0.004(3)
C13 0.012(3) 0.020(4) 0.014(3) -0.010(3) 0.001(2) 0.003(3)
C14 0.025(4) 0.018(4) 0.015(3) -0.003(3) -0.006(3) -0.005(3)
C15 0.012(3) 0.016(3) 0.018(3) -0.009(3) -0.002(2) 0.002(2)
C16 0.026(4) 0.013(3) 0.015(3) -0.004(3) 0.000(3) 0.003(3)

loop_
_atom_type_symbol
_atom_type_description
_atom_type_scat_dispersion_real
_atom_type_scat_dispersion_imag
_atom_type_scat_source
C C 0.0033 0.0016 'International Tables Vol C Tables 4.2.6.8 and 6.1.1.4'
H H 0.0000 0.0000 'International Tables Vol C Tables 4.2.6.8 and 6.1.1.4'
O O 0.0106 0.0060 'International Tables Vol C Tables 4.2.6.8 and 6.1.1.4'
S S 0.1246 0.1234 'International Tables Vol C Tables 4.2.6.8 and 6.1.1.4'
Zn Zn 0.2839 1.4301 'International Tables Vol C Tables 4.2.6.8 and 6.1.1.4'
Pt Pt -1.7033 8.3905 'International Tables Vol C Tables 4.2.6.8 and 6.1.1.4'

loop_
_geom_angle_atom_site_label_1
_geom_angle_atom_site_label_2
_geom_angle_atom_site_label_3
_geom_angle
S1 Pt1 S2 89.15(7)
S1 Pt1 S3 178.18(7)
S2 Pt1 S3 89.09(7)
S1 Pt1 S4 90.87(7)
S2 Pt1 S4 179.89(6)
S3 Pt1 S4 90.89(7)
S1 Pt1 Zn1 89.95(4)
S2 Pt1 Zn1 90.17(4)
S3 Pt1 Zn1 89.60(4)
S4 Pt1 Zn1 89.73(4)
S1 Pt1 Pt2 89.95(4)
S2 Pt1 Pt2 91.22(4)
S3 Pt1 Pt2 90.54(4)
S4 Pt1 Pt2 88.88(4)
Zn1 Pt1 Pt2 178.605(18)
S8 Pt2 S6 179.08(6)
S8 Pt2 S7 91.93(6)
S6 Pt2 S7 88.98(6)
S8 Pt2 S5 89.69(6)
S6 Pt2 S5 89.40(6)
S7 Pt2 S5 178.07(6)
S8 Pt2 Zn2 88.99(4)
S6 Pt2 Zn2 91.14(4)
S7 Pt2 Zn2 89.30(4)
S5 Pt2 Zn2 89.68(4)
S8 Pt2 Pt1 91.62(4)
S6 Pt2 Pt1 88.25(4)
S7 Pt2 Pt1 90.68(4)
S5 Pt2 Pt1 90.31(4)
Zn2 Pt2 Pt1 179.384(19)
O2 Zn1 O9 90.99(18)
O2 Zn1 O3 92.7(2)
O9 Zn1 O3 90.06(18)
O2 Zn1 O1 91.4(2)
O9 Zn1 O1 92.42(17)
O3 Zn1 O1 175.1(2)
O2 Zn1 O4 177.03(18)
O9 Zn1 O4 91.96(18)
O3 Zn1 O4 86.9(2)
O1 Zn1 O4 88.86(19)
O2 Zn1 Pt1 88.03(13)
O9 Zn1 Pt1 178.16(13)
O3 Zn1 Pt1 88.44(13)
O1 Zn1 Pt1 89.16(12)
O4 Zn1 Pt1 89.01(12)
O10 Zn2 O7 94.63(18)
O10 Zn2 O5 87.25(18)
O7 Zn2 O5 174.91(18)
O10 Zn2 O6 87.46(18)
O7 Zn2 O6 92.52(17)
O5 Zn2 O6 92.29(17)
O10 Zn2 O8 94.96(18)
O7 Zn2 O8 89.12(17)
O5 Zn2 O8 86.00(17)
O6 Zn2 O8 176.96(17)
O10 Zn2 Pt2 172.97(13)
O7 Zn2 Pt2 90.23(12)
O5 Zn2 Pt2 88.34(12)
O6 Zn2 Pt2 87.25(12)
O8 Zn2 Pt2 90.19(12)
C1 S1 Pt1 106.5(2)
C3 S2 Pt1 105.8(2)
C5 S3 Pt1 106.3(2)
C7 S4 Pt1 107.5(2)
C9 S5 Pt2 105.4(2)
C11 S6 Pt2 105.7(2)
C13 S7 Pt2 106.5(2)
C15 S8 Pt2 108.1(2)
C1 O1 Zn1 127.5(4)
C3 O2 Zn1 129.4(4)
H2WB O2W H2WA 108(5)
C5 O3 Zn1 127.2(4)
H3WB O3W H3WA 107(3)
C7 O4 Zn1 126.9(4)
H4WB O4W H4WA 108(3)
C9 O5 Zn2 127.2(4)
H1WA O1W H1WB 105(3)
C11 O6 Zn2 128.0(4)
C13 O7 Zn2 126.5(4)
C15 O8 Zn2 124.1(4)
Zn1 O9 H9A 107(5)
Zn1 O9 H9B 107(5)
H9A O9 H9B 109(3)
Zn2 O10 H10E 145(4)
Zn2 O10 H10D 109(4)
H10E O10 H10D 106(3)
O1 C1 C2 118.0(6)
O1 C1 S1 126.2(5)
C2 C1 S1 115.8(5)
C1 C2 H2A 109.5
C1 C2 H2B 109.5
H2A C2 H2B 109.5
C1 C2 H2C 109.5
H2A C2 H2C 109.5
H2B C2 H2C 109.5
O2 C3 C4 118.7(6)
O2 C3 S2 125.3(5)
C4 C3 S2 116.0(5)
C3 C4 H4A 109.5
C3 C4 H4B 109.5
H4A C4 H4B 109.5
C3 C4 H4C 109.5
H4A C4 H4C 109.5
H4B C4 H4C 109.5
O3 C5 C6 117.4(6)
O3 C5 S3 125.6(5)
C6 C5 S3 117.0(5)
C5 C6 H6A 109.5
C5 C6 H6B 109.5
H6A C6 H6B 109.5
C5 C6 H6C 109.5
H6A C6 H6C 109.5
H6B C6 H6C 109.5
O4 C7 C8 118.1(6)
O4 C7 S4 125.6(5)
C8 C7 S4 116.2(5)
C7 C8 H8A 109.5
C7 C8 H8B 109.5
H8A C8 H8B 109.5
C7 C8 H8C 109.5
H8A C8 H8C 109.5
H8B C8 H8C 109.5
O5 C9 C10 118.3(6)
O5 C9 S5 125.4(5)
C10 C9 S5 116.3(4)
C9 C10 H10B 109.5
C9 C10 H10C 109.5
H10B C10 H10C 109.5
C9 C10 H10A 109.5
H10B C10 H10A 109.5
H10C C10 H10A 109.5
O6 C11 C12 118.6(5)
O6 C11 S6 125.2(5)
C12 C11 S6 116.2(5)
C11 C12 H12A 109.5
C11 C12 H12B 109.5
H12A C12 H12B 109.5
C11 C12 H12C 109.5
H12A C12 H12C 109.5
H12B C12 H12C 109.5
O7 C13 C14 118.1(6)
O7 C13 S7 126.0(5)
C14 C13 S7 115.8(5)
C13 C14 H14A 109.5
C13 C14 H14B 109.5
H14A C14 H14B 109.5
C13 C14 H14C 109.5
H14A C14 H14C 109.5
H14B C14 H14C 109.5
O8 C15 C16 118.3(6)
O8 C15 S8 126.2(5)
C16 C15 S8 115.5(5)
C15 C16 H16A 109.5
C15 C16 H16B 109.5
H16A C16 H16B 109.5
C15 C16 H16C 109.5
H16A C16 H16C 109.5
H16B C16 H16C 109.5

loop_
_geom_bond_atom_site_label_1
_geom_bond_atom_site_label_2
_geom_bond_distance
Pt1 S1 2.3208(17)
Pt1 S2 2.3210(17)
Pt1 S3 2.3239(17)
Pt1 S4 2.3270(17)
Pt1 Zn1 2.6477(7)
Pt1 Pt2 3.1246(4)
Pt2 S8 2.3194(16)
Pt2 S6 2.3194(16)
Pt2 S7 2.3271(16)
Pt2 S5 2.3290(16)
Pt2 Zn2 2.6309(7)
Zn1 O2 2.040(5)
Zn1 O9 2.053(4)
Zn1 O3 2.061(5)
Zn1 O1 2.063(4)
Zn1 O4 2.094(4)
Zn2 O10 2.038(4)
Zn2 O7 2.056(4)
Zn2 O5 2.060(4)
Zn2 O6 2.086(4)
Zn2 O8 2.102(4)
S1 C1 1.699(6)
S2 C3 1.704(6)
S3 C5 1.700(6)
S4 C7 1.697(6)
S5 C9 1.712(6)
S6 C11 1.698(6)
S7 C13 1.703(6)
S8 C15 1.690(6)
O1 C1 1.250(8)
O2 C3 1.235(8)
O2W H2WB 0.84(6)
O2W H2WA 0.853(14)
O3 C5 1.248(8)
O3W H3WB 0.86(2)
O3W H3WA 0.85(2)
O4 C7 1.250(7)
O4W H4WB 0.84(2)
O4W H4WA 0.85(2)
O5 C9 1.244(7)
O1W H1WA 0.86(2)
O1W H1WB 0.87(2)
O6 C11 1.254(8)
O7 C13 1.256(8)
O8 C15 1.265(8)
O9 H9A 0.845(19)
O9 H9B 0.848(19)
O10 H10E 0.860(19)
O10 H10D 0.85(2)
C1 C2 1.504(9)
C2 H2A 0.9800
C2 H2B 0.9800
C2 H2C 0.9800
C3 C4 1.505(9)
C4 H4A 0.9800
C4 H4B 0.9800
C4 H4C 0.9800
C5 C6 1.497(9)
C6 H6A 0.9800
C6 H6B 0.9800
C6 H6C 0.9800
C7 C8 1.493(9)
C8 H8A 0.9800
C8 H8B 0.9800
C8 H8C 0.9800
C9 C10 1.502(9)
C10 H10B 0.9800
C10 H10C 0.9800
C10 H10A 0.9800
C11 C12 1.498(9)
C12 H12A 0.9800
C12 H12B 0.9800
C12 H12C 0.9800
C13 C14 1.502(9)
C14 H14A 0.9800
C14 H14B 0.9800
C14 H14C 0.9800
C15 C16 1.502(9)
C16 H16A 0.9800
C16 H16B 0.9800
C16 H16C 0.9800

loop_
_geom_hbond_atom_site_label_D
_geom_hbond_atom_site_label_H
_geom_hbond_atom_site_label_A
_geom_hbond_distance_DH
_geom_hbond_distance_HA
_geom_hbond_distance_DA
_geom_hbond_angle_DHA
_geom_hbond_site_symmetry_A
O2W H2WB O1 0.84(6) 2.06(7) 2.830(7) 150(8) 2_657
O2W H2WA O9 0.853(14) 2.97(7) 3.424(7) 115(5) 2_657
O2W H2WA O4 0.853(14) 2.02(4) 2.777(7) 148(6) .
O3W H3WB O7 0.86(2) 2.17(3) 2.972(7) 157(7) .
O3W H3WA O5 0.85(2) 2.13(4) 2.922(7) 155(7) 2_676
O3W H3WA O10 0.85(2) 2.95(5) 3.609(7) 136(5) 2_676
O4W H4WB O1W 0.84(2) 2.05(3) 2.869(9) 163(8) 1_564
O4W H4WA O3W 0.85(2) 1.92(3) 2.765(7) 171(7) 1_655
O1W H1WA O2W 0.86(2) 2.44(8) 2.985(9) 122(7) 2_757
O1W H1WB O3 0.87(2) 2.70(3) 3.554(10) 168(10) 2_757
O9 H9A O1W 0.845(19) 1.87(2) 2.707(8) 169(7) .
O9 H9B O2W 0.848(19) 1.99(2) 2.819(7) 167(7) .
O10 H10E O8 0.860(19) 1.87(2) 2.732(6) 174(7) 2_676
O10 H10D O4W 0.85(2) 1.92(2) 2.768(7) 177(6) .

loop_
_geom_torsion_atom_site_label_1
_geom_torsion_atom_site_label_2
_geom_torsion_atom_site_label_3
_geom_torsion_atom_site_label_4
_geom_torsion
S1 Pt1 Pt2 S8 53.08(6)
S2 Pt1 Pt2 S8 -36.06(6)
S3 Pt1 Pt2 S8 -125.16(6)
S4 Pt1 Pt2 S8 143.96(6)
Zn1 Pt1 Pt2 S8 139.1(7)
S1 Pt1 Pt2 S6 -127.82(6)
S2 Pt1 Pt2 S6 143.03(6)
S3 Pt1 Pt2 S6 53.93(6)
S4 Pt1 Pt2 S6 -36.95(6)
Zn1 Pt1 Pt2 S6 -41.9(7)
S1 Pt1 Pt2 S7 -38.87(6)
S2 Pt1 Pt2 S7 -128.01(6)
S3 Pt1 Pt2 S7 142.89(6)
S4 Pt1 Pt2 S7 52.01(6)
Zn1 Pt1 Pt2 S7 47.1(7)
S1 Pt1 Pt2 S5 142.79(6)
S2 Pt1 Pt2 S5 53.64(6)
S3 Pt1 Pt2 S5 -35.46(6)
S4 Pt1 Pt2 S5 -126.34(6)
Zn1 Pt1 Pt2 S5 -131.2(7)
S1 Pt1 Pt2 Zn2 -127.8(17)
S2 Pt1 Pt2 Zn2 143.1(17)
S3 Pt1 Pt2 Zn2 54.0(17)
S4 Pt1 Pt2 Zn2 -36.9(17)
Zn1 Pt1 Pt2 Zn2 -41.8(19)
S1 Pt1 Zn1 O2 -97.52(16)
S2 Pt1 Zn1 O2 -8.37(16)
S3 Pt1 Zn1 O2 80.71(16)
S4 Pt1 Zn1 O2 171.61(16)
Pt2 Pt1 Zn1 O2 176.5(7)
S1 Pt1 Zn1 O9 -155(4)
S2 Pt1 Zn1 O9 -66(4)
S3 Pt1 Zn1 O9 23(4)
S4 Pt1 Zn1 O9 114(4)
Pt2 Pt1 Zn1 O9 119(4)
S1 Pt1 Zn1 O3 169.69(17)
S2 Pt1 Zn1 O3 -101.16(17)
S3 Pt1 Zn1 O3 -12.07(17)
S4 Pt1 Zn1 O3 78.82(17)
Pt2 Pt1 Zn1 O3 83.7(8)
S1 Pt1 Zn1 O1 -6.06(14)
S2 Pt1 Zn1 O1 83.09(14)
S3 Pt1 Zn1 O1 172.18(14)
S4 Pt1 Zn1 O1 -96.93(14)
Pt2 Pt1 Zn1 O1 -92.0(8)
S1 Pt1 Zn1 O4 82.82(14)
S2 Pt1 Zn1 O4 171.96(14)
S3 Pt1 Zn1 O4 -98.95(14)
S4 Pt1 Zn1 O4 -8.06(14)
Pt2 Pt1 Zn1 O4 -3.2(8)
S8 Pt2 Zn2 O10 125.7(12)
S6 Pt2 Zn2 O10 -53.4(12)
S7 Pt2 Zn2 O10 -142.3(12)
S5 Pt2 Zn2 O10 36.0(12)
Pt1 Pt2 Zn2 O10 -53(2)
S8 Pt2 Zn2 O7 -100.46(13)
S6 Pt2 Zn2 O7 80.45(13)
S7 Pt2 Zn2 O7 -8.52(13)
S5 Pt2 Zn2 O7 169.84(13)
Pt1 Pt2 Zn2 O7 80.4(17)
S8 Pt2 Zn2 O5 74.65(13)
S6 Pt2 Zn2 O5 -104.44(13)
S7 Pt2 Zn2 O5 166.60(13)
S5 Pt2 Zn2 O5 -15.04(13)
Pt1 Pt2 Zn2 O5 -104.5(17)
S8 Pt2 Zn2 O6 167.03(13)
S6 Pt2 Zn2 O6 -12.07(13)
S7 Pt2 Zn2 O6 -101.03(13)
S5 Pt2 Zn2 O6 77.33(13)
Pt1 Pt2 Zn2 O6 -12.1(17)
S8 Pt2 Zn2 O8 -11.34(12)
S6 Pt2 Zn2 O8 169.56(13)
S7 Pt2 Zn2 O8 80.60(13)
S5 Pt2 Zn2 O8 -101.04(13)
Pt1 Pt2 Zn2 O8 169.5(17)
S2 Pt1 S1 C1 -82.9(2)
S3 Pt1 S1 C1 -68.4(19)
S4 Pt1 S1 C1 97.0(2)
Zn1 Pt1 S1 C1 7.3(2)
Pt2 Pt1 S1 C1 -174.1(2)
S1 Pt1 S2 C3 97.2(2)
S3 Pt1 S2 C3 -82.4(2)
S4 Pt1 S2 C3 -3(40)
Zn1 Pt1 S2 C3 7.2(2)
Pt2 Pt1 S2 C3 -172.9(2)
S1 Pt1 S3 C5 85.9(19)
S2 Pt1 S3 C5 100.3(2)
S4 Pt1 S3 C5 -79.6(2)
Zn1 Pt1 S3 C5 10.1(2)
Pt2 Pt1 S3 C5 -168.5(2)
S1 Pt1 S4 C7 -83.4(2)
S2 Pt1 S4 C7 17(40)
S3 Pt1 S4 C7 96.2(2)
Zn1 Pt1 S4 C7 6.6(2)
Pt2 Pt1 S4 C7 -173.3(2)
S8 Pt2 S5 C9 -75.0(2)
S6 Pt2 S5 C9 105.2(2)
S7 Pt2 S5 C9 72.4(17)
Zn2 Pt2 S5 C9 14.0(2)
Pt1 Pt2 S5 C9 -166.6(2)
S8 Pt2 S6 C11 -88(3)
S7 Pt2 S6 C11 99.7(2)
S5 Pt2 S6 C11 -79.2(2)
Zn2 Pt2 S6 C11 10.4(2)
Pt1 Pt2 S6 C11 -169.6(2)
S8 Pt2 S7 C13 99.7(2)
S6 Pt2 S7 C13 -80.4(2)
S5 Pt2 S7 C13 -47.7(17)
Zn2 Pt2 S7 C13 10.7(2)
Pt1 Pt2 S7 C13 -168.7(2)
S6 Pt2 S8 C15 108(3)
S7 Pt2 S8 C15 -79.7(2)
S5 Pt2 S8 C15 99.2(2)
Zn2 Pt2 S8 C15 9.5(2)
Pt1 Pt2 S8 C15 -170.5(2)
O2 Zn1 O1 C1 93.2(5)
O9 Zn1 O1 C1 -175.8(5)
O3 Zn1 O1 C1 -55(2)
O4 Zn1 O1 C1 -83.9(5)
Pt1 Zn1 O1 C1 5.2(5)
O9 Zn1 O2 C3 -169.3(6)
O3 Zn1 O2 C3 100.6(6)
O1 Zn1 O2 C3 -76.9(6)
O4 Zn1 O2 C3 19(4)
Pt1 Zn1 O2 C3 12.3(6)
O2 Zn1 O3 C5 -70.2(6)
O9 Zn1 O3 C5 -161.2(6)
O1 Zn1 O3 C5 78(2)
O4 Zn1 O3 C5 106.9(6)
Pt1 Zn1 O3 C5 17.8(6)
O2 Zn1 O4 C7 6(4)
O9 Zn1 O4 C7 -166.1(5)
O3 Zn1 O4 C7 -76.2(5)
O1 Zn1 O4 C7 101.5(5)
Pt1 Zn1 O4 C7 12.3(5)
O10 Zn2 O5 C9 -154.8(5)
O7 Zn2 O5 C9 93(2)
O6 Zn2 O5 C9 -67.5(5)
O8 Zn2 O5 C9 110.0(5)
Pt2 Zn2 O5 C9 19.7(5)
O10 Zn2 O6 C11 -167.1(5)
O7 Zn2 O6 C11 -72.6(5)
O5 Zn2 O6 C11 105.8(5)
O8 Zn2 O6 C11 50(3)
Pt2 Zn2 O6 C11 17.5(5)
O10 Zn2 O7 C13 -178.6(5)
O5 Zn2 O7 C13 -67(2)
O6 Zn2 O7 C13 93.7(5)
O8 Zn2 O7 C13 -83.7(5)
Pt2 Zn2 O7 C13 6.5(5)
O10 Zn2 O8 C15 -158.9(5)
O7 Zn2 O8 C15 106.5(5)
O5 Zn2 O8 C15 -72.1(5)
O6 Zn2 O8 C15 -16(3)
Pt2 Zn2 O8 C15 16.3(5)
Zn1 O1 C1 C2 179.9(4)
Zn1 O1 C1 S1 0.4(8)
Pt1 S1 C1 O1 -6.7(6)
Pt1 S1 C1 C2 173.8(4)
Zn1 O2 C3 C4 171.4(4)
Zn1 O2 C3 S2 -8.9(9)
Pt1 S2 C3 O2 -1.7(6)
Pt1 S2 C3 C4 178.0(4)
Zn1 O3 C5 C6 167.8(4)
Zn1 O3 C5 S3 -13.4(9)
Pt1 S3 C5 O3 -1.6(7)
Pt1 S3 C5 C6 177.1(4)
Zn1 O4 C7 C8 169.1(4)
Zn1 O4 C7 S4 -9.8(8)
Pt1 S4 C7 O4 -0.4(6)
Pt1 S4 C7 C8 -179.2(4)
Zn2 O5 C9 C10 168.1(4)
Zn2 O5 C9 S5 -12.0(8)
Pt2 S5 C9 O5 -5.8(6)
Pt2 S5 C9 C10 174.1(4)
Zn2 O6 C11 C12 166.1(4)
Zn2 O6 C11 S6 -12.9(8)
Pt2 S6 C11 O6 -2.1(6)
Pt2 S6 C11 C12 178.8(4)
Zn2 O7 C13 C14 -178.6(4)
Zn2 O7 C13 S7 2.0(8)
Pt2 S7 C13 O7 -10.6(6)
Pt2 S7 C13 C14 170.0(4)
Zn2 O8 C15 C16 165.5(4)
Zn2 O8 C15 S8 -12.2(8)
Pt2 S8 C15 O8 -1.3(6)
Pt2 S8 C15 C16 -179.1(4)
